data_1502462
loop_
_publ_author_name
'Zhao, Weiwen'
'Wang, Ruiyao'
'Mosey, Nicholas J.'
'Petitjean, Anne'

_publ_section_title
;
 Alkoxyamine-derived formamidines: configurational control and molecular
 folding.
;
_journal_issue 19
_journal_name_full 'Organic letters'
_journal_page_first 5160
_journal_page_last 5163
_journal_paper_doi 10.1021/ol202032k
_journal_volume 13
_journal_year 2011
_chemical_formula_sum 'C14 H13 N3 O2'
_chemical_formula_weight 255.27
_chemical_name_systematic
; 
 ? 
;
_space_group_IT_number 14
_symmetry_cell_setting monoclinic
_symmetry_space_group_name_Hall '-P 2ybc'
_symmetry_space_group_name_H-M 'P 1 21/c 1'
_atom_sites_solution_hydrogens geom
_atom_sites_solution_primary direct
_atom_sites_solution_secondary difmap
_audit_creation_method SHELXL-97
_cell_angle_alpha 90.00
_cell_angle_beta 107.250(5)
_cell_angle_gamma 90.00
_cell_formula_units_Z 4
_cell_length_a 11.7004(12)
_cell_length_b 15.9776(13)
_cell_length_c 7.1602(6)
_cell_measurement_reflns_used 1585
_cell_measurement_temperature 180(2)
_cell_measurement_theta_max 26.40
_cell_measurement_theta_min 2.22
_cell_volume 1278.4(2)
_computing_cell_refinement 'Bruker SAINT'
_computing_data_collection 'Bruker APEX2'
_computing_data_reduction 'Bruker SAINT'
_computing_molecular_graphics 'Bruker SHELXTL'
_computing_publication_material 'Bruker SHELXTL'
_computing_structure_refinement 'SHELXL-97 (Sheldrick, 2008)'
_computing_structure_solution 'SHELXS-97 (Sheldrick, 2008)'
_diffrn_ambient_temperature 180(2)
_diffrn_measured_fraction_theta_full 0.981
_diffrn_measured_fraction_theta_max 0.981
_diffrn_measurement_device_type 'Bruker APEX-II CCD'
_diffrn_measurement_method '\f and \w scans'
_diffrn_radiation_monochromator graphite
_diffrn_radiation_source 'fine-focus sealed tube'
_diffrn_radiation_type MoK\a
_diffrn_radiation_wavelength 0.71073
_diffrn_reflns_av_R_equivalents 0.0217
_diffrn_reflns_av_sigmaI/netI 0.0339
_diffrn_reflns_limit_h_max 14
_diffrn_reflns_limit_h_min -14
_diffrn_reflns_limit_k_max 19
_diffrn_reflns_limit_k_min -17
_diffrn_reflns_limit_l_max 8
_diffrn_reflns_limit_l_min -7
_diffrn_reflns_number 5323
_diffrn_reflns_theta_full 26.00
_diffrn_reflns_theta_max 26.00
_diffrn_reflns_theta_min 2.22
_exptl_absorpt_coefficient_mu 0.092
_exptl_absorpt_correction_T_max 0.9963
_exptl_absorpt_correction_T_min 0.9730
_exptl_absorpt_correction_type multi-scan
_exptl_crystal_colour colourless
_exptl_crystal_density_diffrn 1.326
_exptl_crystal_density_method 'not measured'
_exptl_crystal_description plate
_exptl_crystal_F_000 536
_exptl_crystal_size_max 0.30
_exptl_crystal_size_mid 0.20
_exptl_crystal_size_min 0.04
_refine_diff_density_max 0.280
_refine_diff_density_min -0.292
_refine_diff_density_rms 0.043
_refine_ls_extinction_coef 0.0067(16)
_refine_ls_extinction_expression Fc^*^=kFc[1+0.001xFc^2^\l^3^/sin(2\q)]^-1/4^
_refine_ls_extinction_method SHELXL
_refine_ls_goodness_of_fit_ref 1.035
_refine_ls_hydrogen_treatment constr
_refine_ls_matrix_type full
_refine_ls_number_parameters 162
_refine_ls_number_reflns 2469
_refine_ls_number_restraints 0
_refine_ls_restrained_S_all 1.035
_refine_ls_R_factor_all 0.0717
_refine_ls_R_factor_gt 0.0441
_refine_ls_shift/su_max 0.000
_refine_ls_shift/su_mean 0.000
_refine_ls_structure_factor_coef Fsqd
_refine_ls_weighting_details 'calc w=1/[\s^2^(Fo^2^)+(0.0482P)^2^+0.4026P] where P=(Fo^2^+2Fc^2^)/3'
_refine_ls_weighting_scheme calc
_refine_ls_wR_factor_gt 0.1017
_refine_ls_wR_factor_ref 0.1172
_reflns_number_gt 1731
_reflns_number_total 2469
_reflns_threshold_expression >2sigma(I)
_cod_data_source_file ol202032k_si_002.cif
_cod_data_source_block ap21
_cod_depositor_comments
;
The following automatic conversions were performed:

'_symmetry_cell_setting' value 'Monoclinic' changed to 'monoclinic'
according to /home/saulius/struct/CIF-dictionaries/cif_core.dic
dictionary named 'cif_core.dic' version 2.4.1 from 2010-06-29.

Automatic conversion script
Id: cif_fix_values 1715 2011-07-08 13:25:40Z adriana 
;
_cod_original_cell_volume 1278.3(2)
_cod_original_sg_symbol_H-M P2(1)/c
_cod_database_code 1502462

loop_
_symmetry_equiv_pos_as_xyz
'x, y, z'
'-x, y+1/2, -z+1/2'
'-x, -y, -z'
'x, -y-1/2, z-1/2'

loop_
_atom_site_label
_atom_site_type_symbol
_atom_site_fract_x
_atom_site_fract_y
_atom_site_fract_z
_atom_site_U_iso_or_equiv
_atom_site_adp_type
_atom_site_occupancy
_atom_site_symmetry_multiplicity
_atom_site_calc_flag
_atom_site_refinement_flags
N1 N 0.22365(13) 0.26662(9) -0.0395(2) 0.0310(4) Uani 1 1 d .
N2 N 0.37404(14) 0.14838(9) 0.1424(2) 0.0324(4) Uani 1 1 d .
H2B H 0.3071 0.1410 0.0472 0.039 Uiso 1 1 calc R
O1 O 0.49913(11) 0.24464(8) 0.33203(19) 0.0404(4) Uani 1 1 d .
C1 C 0.14663(17) 0.32482(12) -0.1339(3) 0.0372(5) Uani 1 1 d .
H1A H 0.0768 0.3072 -0.2324 0.045 Uiso 1 1 calc R
C2 C 0.16289(18) 0.40946(12) -0.0961(3) 0.0413(5) Uani 1 1 d .
H2A H 0.1051 0.4487 -0.1666 0.050 Uiso 1 1 calc R
C3 C 0.26340(18) 0.43605(12) 0.0443(3) 0.0405(5) Uani 1 1 d .
H3A H 0.2764 0.4940 0.0728 0.049 Uiso 1 1 calc R
C4 C 0.34591(17) 0.37723(11) 0.1441(3) 0.0344(4) Uani 1 1 d .
H4A H 0.4169 0.3937 0.2416 0.041 Uiso 1 1 calc R
C5 C 0.32163(15) 0.29370(11) 0.0973(2) 0.0281(4) Uani 1 1 d .
C6 C 0.40773(16) 0.22807(11) 0.2021(3) 0.0299(4) Uani 1 1 d .
C7 C 0.43953(17) 0.07905(12) 0.2236(3) 0.0387(5) Uani 1 1 d .
H7A H 0.5117 0.0884 0.3255 0.046 Uiso 1 1 calc R
N3 N 0.41195(16) 0.00332(10) 0.1742(3) 0.0445(4) Uani 1 1 d .
O2 O 0.30452(14) 0.00115(8) 0.0183(2) 0.0512(4) Uani 1 1 d .
C8 C 0.2657(2) -0.08510(13) -0.0134(3) 0.0572(7) Uani 1 1 d .
H8A H 0.3355 -0.1211 -0.0076 0.069 Uiso 1 1 calc R
H8B H 0.2080 -0.0907 -0.1455 0.069 Uiso 1 1 calc R
C9 C 0.20714(12) -0.11482(8) 0.13786(18) 0.0385(5) Uani 1 1 d G
C10 C 0.27697(11) -0.15219(8) 0.30688(18) 0.0354(5) Uani 1 1 d G
H10A H 0.3602 -0.1598 0.3265 0.042 Uiso 1 1 calc R
C11 C 0.22593(12) -0.17846(8) 0.44744(19) 0.0433(5) Uani 1 1 d G
H11A H 0.2740 -0.2042 0.5639 0.052 Uiso 1 1 calc R
C12 C 0.10505(13) -0.16737(9) 0.4190(2) 0.0563(6) Uani 1 1 d G
H12A H 0.0699 -0.1855 0.5158 0.068 Uiso 1 1 calc R
C13 C 0.03522(12) -0.13000(9) 0.2499(3) 0.0641(7) Uani 1 1 d G
H13A H -0.0480 -0.1224 0.2303 0.077 Uiso 1 1 calc R
C14 C 0.08626(13) -0.10373(9) 0.1094(2) 0.0563(6) Uani 1 1 d G
H14A H 0.0382 -0.0780 -0.0070 0.068 Uiso 1 1 calc R

loop_
_atom_site_aniso_label
_atom_site_aniso_U_11
_atom_site_aniso_U_22
_atom_site_aniso_U_33
_atom_site_aniso_U_23
_atom_site_aniso_U_13
_atom_site_aniso_U_12
N1 0.0334(8) 0.0294(8) 0.0306(8) 0.0006(7) 0.0098(7) -0.0008(7)
N2 0.0371(8) 0.0266(8) 0.0319(8) 0.0029(7) 0.0076(7) 0.0022(6)
O1 0.0345(7) 0.0426(8) 0.0395(8) 0.0041(6) 0.0040(7) -0.0032(6)
C1 0.0377(10) 0.0362(11) 0.0350(11) 0.0015(9) 0.0068(9) 0.0030(8)
C2 0.0472(12) 0.0354(11) 0.0401(11) 0.0079(9) 0.0109(10) 0.0077(9)
C3 0.0567(13) 0.0245(10) 0.0435(12) 0.0010(9) 0.0197(11) -0.0013(9)
C4 0.0419(11) 0.0297(10) 0.0326(10) -0.0014(8) 0.0124(9) -0.0053(8)
C5 0.0333(10) 0.0279(10) 0.0254(9) 0.0019(7) 0.0123(8) -0.0024(7)
C6 0.0318(10) 0.0317(10) 0.0282(9) 0.0015(8) 0.0121(9) -0.0024(8)
C7 0.0420(11) 0.0318(11) 0.0437(12) 0.0062(9) 0.0149(9) 0.0066(8)
N3 0.0537(11) 0.0352(10) 0.0447(10) 0.0055(8) 0.0149(9) 0.0074(8)
O2 0.0827(11) 0.0291(8) 0.0362(8) 0.0049(6) 0.0089(8) -0.0047(7)
C8 0.104(2) 0.0309(12) 0.0335(11) -0.0036(9) 0.0158(12) -0.0079(12)
C9 0.0555(13) 0.0187(9) 0.0354(11) -0.0068(8) 0.0041(9) -0.0004(9)
C10 0.0399(11) 0.0260(10) 0.0387(11) -0.0022(8) 0.0091(9) 0.0012(8)
C11 0.0541(13) 0.0309(11) 0.0453(12) 0.0008(9) 0.0151(10) -0.0028(9)
C12 0.0571(14) 0.0446(13) 0.0738(17) -0.0106(12) 0.0295(13) -0.0125(11)
C13 0.0364(12) 0.0498(15) 0.102(2) -0.0243(15) 0.0134(14) -0.0051(10)
C14 0.0572(14) 0.0323(12) 0.0588(15) -0.0107(11) -0.0147(12) 0.0054(10)

loop_
_atom_type_symbol
_atom_type_description
_atom_type_scat_dispersion_real
_atom_type_scat_dispersion_imag
_atom_type_scat_source
C C 0.0033 0.0016 'International Tables Vol C Tables 4.2.6.8 and 6.1.1.4'
H H 0.0000 0.0000 'International Tables Vol C Tables 4.2.6.8 and 6.1.1.4'
N N 0.0061 0.0033 'International Tables Vol C Tables 4.2.6.8 and 6.1.1.4'
O O 0.0106 0.0060 'International Tables Vol C Tables 4.2.6.8 and 6.1.1.4'

loop_
_geom_angle_atom_site_label_1
_geom_angle_atom_site_label_2
_geom_angle_atom_site_label_3
_geom_angle
C1 N1 C5 116.69(16)
C6 N2 C7 123.14(16)
C6 N2 H2B 118.4
C7 N2 H2B 118.4
N1 C1 C2 123.46(18)
N1 C1 H1A 118.3
C2 C1 H1A 118.3
C3 C2 C1 119.10(18)
C3 C2 H2A 120.5
C1 C2 H2A 120.5
C2 C3 C4 118.96(18)
C2 C3 H3A 120.5
C4 C3 H3A 120.5
C3 C4 C5 117.88(18)
C3 C4 H4A 121.1
C5 C4 H4A 121.1
N1 C5 C4 123.91(17)
N1 C5 C6 116.37(15)
C4 C5 C6 119.72(16)
O1 C6 N2 123.25(17)
O1 C6 C5 122.61(16)
N2 C6 C5 114.13(15)
N3 C7 N2 125.74(19)
N3 C7 H7A 117.1
N2 C7 H7A 117.1
C7 N3 O2 109.59(16)
N3 O2 C8 108.16(15)
O2 C8 C9 111.89(16)
O2 C8 H8A 109.2
C9 C8 H8A 109.2
O2 C8 H8B 109.2
C9 C8 H8B 109.2
H8A C8 H8B 107.9
C14 C9 C10 120.0
C14 C9 C8 120.92(13)
C10 C9 C8 119.07(13)
C11 C10 C9 120.0
C11 C10 H10A 120.0
C9 C10 H10A 120.0
C10 C11 C12 120.0
C10 C11 H11A 120.0
C12 C11 H11A 120.0
C11 C12 C13 120.0
C11 C12 H12A 120.0
C13 C12 H12A 120.0
C14 C13 C12 120.0
C14 C13 H13A 120.0
C12 C13 H13A 120.0
C13 C14 C9 120.0
C13 C14 H14A 120.0
C9 C14 H14A 120.0

loop_
_geom_bond_atom_site_label_1
_geom_bond_atom_site_label_2
_geom_bond_distance
N1 C1 1.331(2)
N1 C5 1.340(2)
N2 C6 1.364(2)
N2 C7 1.374(2)
N2 H2B 0.8800
O1 C6 1.220(2)
C1 C2 1.381(3)
C1 H1A 0.9500
C2 C3 1.368(3)
C2 H2A 0.9500
C3 C4 1.384(3)
C3 H3A 0.9500
C4 C5 1.385(2)
C4 H4A 0.9500
C5 C6 1.493(2)
C7 N3 1.275(2)
C7 H7A 0.9500
N3 O2 1.412(2)
O2 C8 1.448(2)
C8 C9 1.519(3)
C8 H8A 0.9900
C8 H8B 0.9900
C9 C14 1.3792
C9 C10 1.3793
C10 C11 1.3792
C10 H10A 0.9500
C11 C12 1.3793
C11 H11A 0.9500
C12 C13 1.3793
C12 H12A 0.9500
C13 C14 1.3792
C13 H13A 0.9500
C14 H14A 0.9500

loop_
_geom_torsion_atom_site_label_1
_geom_torsion_atom_site_label_2
_geom_torsion_atom_site_label_3
_geom_torsion_atom_site_label_4
_geom_torsion
C5 N1 C1 C2 -0.6(3)
N1 C1 C2 C3 0.5(3)
C1 C2 C3 C4 0.1(3)
C2 C3 C4 C5 -0.5(3)
C1 N1 C5 C4 0.1(2)
C1 N1 C5 C6 -179.85(15)
C3 C4 C5 N1 0.5(3)
C3 C4 C5 C6 -179.60(15)
C7 N2 C6 O1 0.4(3)
C7 N2 C6 C5 -178.47(15)
N1 C5 C6 O1 -178.68(15)
C4 C5 C6 O1 1.4(2)
N1 C5 C6 N2 0.2(2)
C4 C5 C6 N2 -179.72(15)
C6 N2 C7 N3 179.61(18)
N2 C7 N3 O2 1.6(3)
C7 N3 O2 C8 -171.00(17)
N3 O2 C8 C9 77.7(2)
O2 C8 C9 C14 87.83(19)
O2 C8 C9 C10 -91.17(19)
C14 C9 C10 C11 0.0
C8 C9 C10 C11 179.01(13)
C9 C10 C11 C12 0.0
C10 C11 C12 C13 0.0
C11 C12 C13 C14 0.0
C12 C13 C14 C9 0.0
C10 C9 C14 C13 0.0
C8 C9 C14 C13 -178.99(14)
